data_7045951
loop_
_publ_author_name
'Oschmann, W.'
'Borner, C.'
'Kleeberg, C.'

_publ_section_title
;
 Unsymmetrical diborane(4) derivatives by copper mediated B-B coupling.
;
_journal_issue 15
_journal_name_full 'Dalton transactions (Cambridge, England : 2003)'
_journal_page_first 5318
_journal_page_last 5327
_journal_paper_doi 10.1039/c8dt00627j
_journal_volume 47
_journal_year 2018
_chemical_formula_moiety 'C16 H34 B2 N2 O2'
_chemical_formula_sum 'C16 H34 B2 N2 O2'
_chemical_formula_weight 308.07
_space_group_crystal_system orthorhombic
_space_group_IT_number 62
_space_group_name_Hall '-P 2ac 2n'
_space_group_name_H-M_alt 'P n m a'
_symmetry_space_group_name_Hall '-P 2ac 2n'
_symmetry_space_group_name_H-M 'P n m a'
_atom_sites_solution_hydrogens geom
_atom_sites_solution_primary direct
_atom_sites_solution_secondary difmap
_audit_creation_method SHELXL-2017/1
_audit_update_record
;
2018-01-30 deposited with the CCDC.
2018-03-13 downloaded from the CCDC.
;
_cell_angle_alpha 90
_cell_angle_beta 90
_cell_angle_gamma 90
_cell_formula_units_Z 4
_cell_length_a 10.7065(4)
_cell_length_b 16.6057(6)
_cell_length_c 10.7503(4)
_cell_measurement_reflns_used 7792
_cell_measurement_temperature 150(2)
_cell_measurement_theta_max 26.80
_cell_measurement_theta_min 2.69
_cell_volume 1911.28(12)
_computing_cell_refinement
;
 CrysAlisPro 1.171.38.43 (Rigaku Oxford Diffraction, 2015)
;
_computing_data_collection
;
 CrysAlisPro 1.171.38.43 (Rigaku Oxford Diffraction, 2015)
;
_computing_data_reduction
;
 CrysAlisPro 1.171.38.43 (Rigaku Oxford Diffraction, 2015)
;
_computing_molecular_graphics
;
 K. Brandenburg, 2016, Diamond 4.2.2, Crystal Impact GbR, Bonn, Germany.
;
_computing_publication_material
;
 WinGX v2014.1 (L. J. Farrugia, J. Appl. Cryst., 2012, 45, 849-854.)
;
_computing_structure_refinement
;
 SHELXL-2017/1 (G. M. Sheldrick, Acta Cryst., 2015, C71, 3--8)
;
_computing_structure_solution
;
 SIR-92 (A. Altomare, G. Cascarano, C. Giacovazzo, A. Guagliardi, M. C. Burla,
         G. Polidori and M. Camalli, J. Appl. Crystallogr., 1994, 27, 435.)
;
_diffrn_ambient_environment N~2~
_diffrn_ambient_temperature 150(2)
_diffrn_detector_area_resol_mean 16.1419
_diffrn_measured_fraction_theta_full 1.000
_diffrn_measured_fraction_theta_max 0.997
_diffrn_measurement_device_type 'Oxford Diffraction, Xcalibur, EOS'
_diffrn_measurement_method \w-scan
_diffrn_radiation_monochromator graphite
_diffrn_radiation_source 'Enhance (Mo) X-ray Source'
_diffrn_radiation_type MoK\a
_diffrn_radiation_wavelength 0.71073
_diffrn_reflns_av_R_equivalents 0.0391
_diffrn_reflns_av_unetI/netI 0.0158
_diffrn_reflns_Laue_measured_fraction_full 1.000
_diffrn_reflns_Laue_measured_fraction_max 0.997
_diffrn_reflns_limit_h_max 14
_diffrn_reflns_limit_h_min -14
_diffrn_reflns_limit_k_max 21
_diffrn_reflns_limit_k_min -21
_diffrn_reflns_limit_l_max 13
_diffrn_reflns_limit_l_min -14
_diffrn_reflns_number 41198
_diffrn_reflns_point_group_measured_fraction_full 1.000
_diffrn_reflns_point_group_measured_fraction_max 0.997
_diffrn_reflns_theta_full 25.242
_diffrn_reflns_theta_max 28.000
_diffrn_reflns_theta_min 2.257
_exptl_absorpt_coefficient_mu 0.068
_exptl_absorpt_correction_T_max 1.0000
_exptl_absorpt_correction_T_min 0.9939
_exptl_absorpt_correction_type multi-scan
_exptl_absorpt_process_details
;
 CrysAlisPro 1.171.38.43 (Rigaku Oxford Diffraction, 2015)
 Empirical absorption correction using spherical harmonics,
 implemented in SCALE3 ABSPACK scaling algorithm.
;
_exptl_crystal_colour 'clear colourless'
_exptl_crystal_density_diffrn 1.071
_exptl_crystal_description prism
_exptl_crystal_F_000 680
_exptl_crystal_recrystallization_method
;
 From solution in n-pentane at -40 deg C.
;
_exptl_crystal_size_max 0.365
_exptl_crystal_size_mid 0.333
_exptl_crystal_size_min 0.199
_refine_diff_density_max 0.367
_refine_diff_density_min -0.317
_refine_diff_density_rms 0.042
_refine_ls_extinction_method none
_refine_ls_goodness_of_fit_ref 1.065
_refine_ls_hydrogen_treatment constr
_refine_ls_matrix_type full
_refine_ls_number_parameters 127
_refine_ls_number_reflns 2376
_refine_ls_number_restraints 0
_refine_ls_restrained_S_all 1.065
_refine_ls_R_factor_all 0.0667
_refine_ls_R_factor_gt 0.0569
_refine_ls_shift/su_max 0.000
_refine_ls_shift/su_mean 0.000
_refine_ls_structure_factor_coef Fsqd
_refine_ls_weighting_details 'w=1/[\s^2^(Fo^2^)+(0.0675P)^2^+0.9656P] where P=(Fo^2^+2Fc^2^)/3'
_refine_ls_weighting_scheme calc
_refine_ls_wR_factor_gt 0.1465
_refine_ls_wR_factor_ref 0.1528
_reflns_number_gt 2042
_reflns_number_total 2376
_reflns_threshold_expression 'I > 2\s(I)'
_cod_data_source_file c8dt00627j2.cif
_cod_data_source_block cb46ck1
_cod_depositor_comments 'Adding full bibliography for 7045941--7045953.cif.'
_cod_database_code 7045951
_shelx_shelxl_version_number 2017/1
_shelx_space_group_comment
;
The symmetry employed for this shelxl refinement is uniquely defined
by the following loop, which should always be used as a source of
symmetry information in preference to the above space-group names.
They are only intended as comments.
;

loop_
_space_group_symop_operation_xyz
'x, y, z'
'-x+1/2, -y, z+1/2'
'x+1/2, -y+1/2, -z+1/2'
'-x, y+1/2, -z'
'-x, -y, -z'
'x-1/2, y, -z-1/2'
'-x-1/2, y-1/2, z-1/2'
'x, -y-1/2, z'

loop_
_atom_site_label
_atom_site_type_symbol
_atom_site_fract_x
_atom_site_fract_y
_atom_site_fract_z
_atom_site_U_iso_or_equiv
_atom_site_adp_type
_atom_site_occupancy
_atom_site_site_symmetry_order
_atom_site_calc_flag
_atom_site_refinement_flags_posn
_atom_site_refinement_flags_adp
_atom_site_refinement_flags_occupancy
_atom_site_disorder_assembly
_atom_site_disorder_group
C1 C 0.89345(17) 0.29475(10) 0.81955(18) 0.0459(5) Uani 1 1 d . . . . .
H1A H 0.970197 0.315576 0.859595 0.055 Uiso 1 1 calc R U . . .
H1B H 0.889604 0.315577 0.733342 0.055 Uiso 1 1 calc R U . . .
C2 C 0.75333(13) 0.40592(8) 0.89116(14) 0.0278(3) Uani 1 1 d . . . . .
C3 C 0.64491(17) 0.42223(10) 0.9779(2) 0.0542(6) Uani 1 1 d . . . . .
H3A H 0.569509 0.396209 0.945401 0.081 Uiso 1 1 calc R U . . .
H3B H 0.631025 0.480436 0.983877 0.081 Uiso 1 1 calc R U . . .
H3C H 0.663983 0.400613 1.060560 0.081 Uiso 1 1 calc R U . . .
C4 C 0.7195(2) 0.43451(11) 0.75999(19) 0.0544(5) Uani 1 1 d . . . . .
H4A H 0.791292 0.426832 0.704664 0.082 Uiso 1 1 calc R U . . .
H4B H 0.697240 0.491725 0.762448 0.082 Uiso 1 1 calc R U . . .
H4C H 0.648419 0.403262 0.728922 0.082 Uiso 1 1 calc R U . . .
C5 C 0.86563(16) 0.45447(10) 0.93640(17) 0.0407(4) Uani 1 1 d . . . . .
H5A H 0.890138 0.435772 1.019344 0.061 Uiso 1 1 calc R U . . .
H5B H 0.843338 0.511651 0.940287 0.061 Uiso 1 1 calc R U . . .
H5C H 0.935485 0.447135 0.878586 0.061 Uiso 1 1 calc R U . . .
B2 B 0.58770(19) 0.250000 1.02489(19) 0.0211(4) Uani 1 2 d S T P A .
C7 C 0.38125(18) 0.250000 1.08613(18) 0.0261(4) Uani 1 2 d S T P . .
C6 C 0.4665(2) 0.2622(7) 1.2019(2) 0.033(2) Uani 0.5 1 d . . P A 1
C8 C 0.4600(5) 0.3481(4) 1.2540(6) 0.0675(15) Uani 0.5 1 d . . P A 1
H8A H 0.377385 0.357319 1.290641 0.101 Uiso 0.5 1 calc R U P A 1
H8B H 0.474147 0.386807 1.186723 0.101 Uiso 0.5 1 calc R U P A 1
H8C H 0.524255 0.354947 1.318056 0.101 Uiso 0.5 1 calc R U P A 1
C9 C 0.4484(5) 0.2022(4) 1.3048(4) 0.0680(15) Uani 0.5 1 d . . P A 1
H9A H 0.362752 0.206056 1.336472 0.102 Uiso 0.5 1 calc R U P A 1
H9B H 0.507364 0.213673 1.372245 0.102 Uiso 0.5 1 calc R U P A 1
H9C H 0.463238 0.147771 1.272914 0.102 Uiso 0.5 1 calc R U P A 1
C10 C 0.2993(3) 0.17709(17) 1.0734(2) 0.0839(9) Uani 1 1 d . . . B 1
H10A H 0.255618 0.178969 0.993379 0.126 Uiso 1 1 calc R U . B 1
H10B H 0.238113 0.176338 1.141163 0.126 Uiso 1 1 calc R U . B 1
H10C H 0.350830 0.128362 1.077392 0.126 Uiso 1 1 calc R U . B 1
B1 B 0.71760(19) 0.250000 0.93230(19) 0.0208(4) Uani 1 2 d S T P . .
N1 N 0.78343(11) 0.31954(7) 0.88921(11) 0.0282(3) Uani 1 1 d . . . . .
O1 O 0.59259(12) 0.250000 1.15215(13) 0.0297(3) Uani 1 2 d S T P . .
O2 O 0.46758(12) 0.250000 0.98204(12) 0.0294(3) Uani 1 2 d S T P A .

loop_
_atom_site_aniso_label
_atom_site_aniso_U_11
_atom_site_aniso_U_22
_atom_site_aniso_U_33
_atom_site_aniso_U_23
_atom_site_aniso_U_13
_atom_site_aniso_U_12
C1 0.0489(10) 0.0295(9) 0.0592(11) 0.0001(7) 0.0315(9) -0.0019(7)
C2 0.0290(7) 0.0196(6) 0.0347(7) 0.0022(5) 0.0011(6) -0.0024(5)
C3 0.0489(10) 0.0211(7) 0.0926(15) 0.0003(8) 0.0314(10) 0.0038(7)
C4 0.0759(14) 0.0367(9) 0.0506(11) 0.0066(8) -0.0229(10) 0.0048(9)
C5 0.0394(8) 0.0299(8) 0.0528(10) -0.0055(7) -0.0053(8) -0.0046(6)
B2 0.0241(10) 0.0177(9) 0.0216(10) 0.000 0.0025(8) 0.000
C7 0.0234(9) 0.0291(10) 0.0259(9) 0.000 0.0058(7) 0.000
C6 0.0237(11) 0.050(7) 0.0243(11) -0.0007(15) 0.0065(8) 0.0040(15)
C8 0.037(2) 0.089(4) 0.076(4) -0.060(3) 0.004(2) 0.005(2)
C9 0.046(2) 0.118(5) 0.040(2) 0.037(3) 0.0108(19) 0.013(3)
C10 0.1018(19) 0.0942(19) 0.0558(13) -0.0212(13) 0.0264(13) -0.0692(16)
B1 0.0222(9) 0.0214(9) 0.0188(9) 0.000 0.0013(8) 0.000
N1 0.0292(6) 0.0217(6) 0.0337(6) 0.0021(5) 0.0115(5) 0.0006(4)
O1 0.0222(7) 0.0462(9) 0.0207(7) 0.000 0.0042(5) 0.000
O2 0.0232(7) 0.0443(9) 0.0206(7) 0.000 0.0022(5) 0.000

loop_
_atom_type_symbol
_atom_type_description
_atom_type_scat_dispersion_real
_atom_type_scat_dispersion_imag
_atom_type_scat_source
C C 0.0033 0.0016 'International Tables Vol C Tables 4.2.6.8 and 6.1.1.4'
H H 0.0000 0.0000 'International Tables Vol C Tables 4.2.6.8 and 6.1.1.4'
B B 0.0013 0.0007 'International Tables Vol C Tables 4.2.6.8 and 6.1.1.4'
N N 0.0061 0.0033 'International Tables Vol C Tables 4.2.6.8 and 6.1.1.4'
O O 0.0106 0.0060 'International Tables Vol C Tables 4.2.6.8 and 6.1.1.4'

loop_
_geom_angle_atom_site_label_1
_geom_angle_atom_site_label_2
_geom_angle_atom_site_label_3
_geom_angle
_geom_angle_site_symmetry_1
_geom_angle_site_symmetry_3
N1 C1 C1 106.43(8) . 8_565
N1 C2 C3 110.58(12) . .
N1 C2 C5 110.30(12) . .
C3 C2 C5 108.25(14) . .
N1 C2 C4 109.95(13) . .
C3 C2 C4 109.31(15) . .
C5 C2 C4 108.40(14) . .
O2 B2 O1 111.90(16) . .
O2 B2 B1 124.70(16) . .
O1 B2 B1 123.40(17) . .
O2 C7 C10 107.56(13) . .
O2 C7 C10 107.56(13) . 8_565
C10 C7 C10 107.5(3) . 8_565
O2 C7 C6 104.08(16) . .
C10 C7 C6 121.4(4) . .
C10 C7 C6 108.1(4) 8_565 .
O2 C7 C6 104.08(16) . 8_565
C10 C7 C6 108.1(4) . 8_565
C10 C7 C6 121.4(4) 8_565 8_565
C6 C7 C6 15.0(8) . 8_565
C6 C6 C9 117.7(6) 8_565 8_565
C6 C6 O1 82.1(4) 8_565 .
C9 C6 O1 121.5(4) 8_565 .
C6 C6 C9 48.4(4) 8_565 .
C9 C6 C9 69.3(6) 8_565 .
O1 C6 C9 107.2(5) . .
C6 C6 C8 158.4(3) 8_565 .
C9 C6 C8 40.7(4) 8_565 .
O1 C6 C8 107.7(5) . .
C9 C6 C8 110.0(5) . .
C6 C6 C7 82.5(4) 8_565 .
C9 C6 C7 131.9(5) 8_565 .
O1 C6 C7 103.3(2) . .
C9 C6 C7 115.3(6) . .
C8 C6 C7 112.8(6) . .
C6 C6 C8 17.1(2) 8_565 8_565
C9 C6 C8 100.6(6) 8_565 8_565
O1 C6 C8 90.4(5) . 8_565
C9 C6 C8 31.3(3) . 8_565
C8 C6 C8 141.2(5) . 8_565
C7 C6 C8 95.1(5) . 8_565
N1 B1 N1 107.71(16) 8_565 .
N1 B1 B2 126.11(8) 8_565 .
N1 B1 B2 126.11(8) . .
B1 N1 C1 109.71(12) . .
B1 N1 C2 132.47(12) . .
C1 N1 C2 117.43(11) . .
B2 O1 C6 109.21(17) . 8_565
B2 O1 C6 109.21(17) . .
C6 O1 C6 15.9(9) 8_565 .
B2 O2 C7 109.85(15) . .

loop_
_geom_bond_atom_site_label_1
_geom_bond_atom_site_label_2
_geom_bond_distance
_geom_bond_site_symmetry_2
C1 N1 1.4553(18) .
C1 C1 1.486(3) 8_565
C2 N1 1.4704(17) .
C2 C3 1.513(2) .
C2 C5 1.527(2) .
C2 C4 1.531(2) .
B2 O2 1.366(2) .
B2 O1 1.369(2) .
B2 B1 1.710(3) .
C7 O2 1.451(2) .
C7 C10 1.501(2) .
C7 C10 1.501(2) 8_565
C7 C6 1.556(4) .
C7 C6 1.556(4) 8_565
C6 C6 0.41(2) 8_565
C6 C9 1.269(7) 8_565
C6 O1 1.467(3) .
C6 C9 1.501(9) .
C6 C8 1.534(11) .
C6 C8 1.916(12) 8_565
B1 N1 1.4299(16) 8_565
B1 N1 1.4299(16) .

loop_
_geom_torsion_atom_site_label_1
_geom_torsion_atom_site_label_2
_geom_torsion_atom_site_label_3
_geom_torsion_atom_site_label_4
_geom_torsion
_geom_torsion_site_symmetry_1
_geom_torsion_site_symmetry_4
O2 C7 C6 C6 -91.89(11) . 8_565
C10 C7 C6 C6 29.3(2) . 8_565
C10 C7 C6 C6 153.96(16) 8_565 8_565
O2 C7 C6 C9 147.2(9) . 8_565
C10 C7 C6 C9 -91.6(11) . 8_565
C10 C7 C6 C9 33.1(11) 8_565 8_565
C6 C7 C6 C9 -120.9(10) 8_565 8_565
O2 C7 C6 O1 -11.9(6) . .
C10 C7 C6 O1 109.2(5) . .
C10 C7 C6 O1 -126.1(5) 8_565 .
C6 C7 C6 O1 80.0(5) 8_565 .
O2 C7 C6 C9 -128.5(4) . .
C10 C7 C6 C9 -7.4(6) . .
C10 C7 C6 C9 117.3(6) 8_565 .
C6 C7 C6 C9 -36.6(5) 8_565 .
O2 C7 C6 C8 104.0(3) . .
C10 C7 C6 C8 -134.8(4) . .
C10 C7 C6 C8 -10.1(4) 8_565 .
C6 C7 C6 C8 -164.1(3) 8_565 .
O2 C7 C6 C8 -103.60(19) . 8_565
C10 C7 C6 C8 17.5(3) . 8_565
C10 C7 C6 C8 142.3(3) 8_565 8_565
C6 C7 C6 C8 -11.7(2) 8_565 8_565
O2 B2 B1 N1 -91.66(17) . 8_565
O1 B2 B1 N1 88.34(17) . 8_565
O2 B2 B1 N1 91.66(17) . .
O1 B2 B1 N1 -88.34(17) . .
N1 B1 N1 C1 -0.9(2) 8_565 .
B2 B1 N1 C1 176.29(17) . .
N1 B1 N1 C2 171.54(10) 8_565 .
B2 B1 N1 C2 -11.3(3) . .
C1 C1 N1 B1 0.54(14) 8_565 .
C1 C1 N1 C2 -173.17(10) 8_565 .
C3 C2 N1 B1 13.9(2) . .
C5 C2 N1 B1 133.58(18) . .
C4 C2 N1 B1 -106.9(2) . .
C3 C2 N1 C1 -174.16(16) . .
C5 C2 N1 C1 -54.45(18) . .
C4 C2 N1 C1 65.04(19) . .
O2 B2 O1 C6 8.4(5) . 8_565
B1 B2 O1 C6 -171.6(5) . 8_565
O2 B2 O1 C6 -8.4(5) . .
B1 B2 O1 C6 171.6(5) . .
C6 C6 O1 B2 92.79(16) 8_565 .
C9 C6 O1 B2 -149.5(7) 8_565 .
C9 C6 O1 B2 134.7(4) . .
C8 C6 O1 B2 -107.0(3) . .
C7 C6 O1 B2 12.5(7) . .
C8 C6 O1 B2 107.8(2) 8_565 .
C9 C6 O1 C6 117.7(9) 8_565 8_565
C9 C6 O1 C6 41.9(5) . 8_565
C8 C6 O1 C6 160.2(4) . 8_565
C7 C6 O1 C6 -80.3(5) . 8_565
C8 C6 O1 C6 15.0(2) 8_565 8_565
O1 B2 O2 C7 0.000(1) . .
B1 B2 O2 C7 180.000(1) . .
C10 C7 O2 B2 -122.23(17) . .
C10 C7 O2 B2 122.23(17) 8_565 .
C6 C7 O2 B2 7.7(4) . .
C6 C7 O2 B2 -7.7(4) 8_565 .
